data_7021344
loop_
_publ_author_name
'Habata, Yoichi'
'Oyama, Yosuke'
'Ikeda, Mari'
'Kuwahara, Shunsuke'

_publ_section_title
;
 Argentivorous molecules with two kinds of aromatic side-arms:
 intramolecular competition between side-arms.
;
_journal_issue 23
_journal_name_full 'Dalton transactions (Cambridge, England : 2003)'
_journal_page_first 8212
_journal_page_last 8217
_journal_paper_doi 10.1039/c3dt00034f
_journal_volume 42
_journal_year 2013
_chemical_formula_sum 'C52 H48 F4 N4'
_chemical_formula_weight 804.94
_chemical_name_systematic
;
?
;
_space_group_IT_number 2
_symmetry_cell_setting triclinic
_symmetry_space_group_name_Hall '-P 1'
_symmetry_space_group_name_H-M 'P -1'
_atom_sites_solution_hydrogens geom
_atom_sites_solution_primary direct
_atom_sites_solution_secondary difmap
_audit_creation_method SHELXL-97
_cell_angle_alpha 86.321(2)
_cell_angle_beta 71.759(2)
_cell_angle_gamma 63.608(2)
_cell_formula_units_Z 1
_cell_length_a 8.8124(8)
_cell_length_b 9.6778(9)
_cell_length_c 13.3655(12)
_cell_measurement_temperature 90
_cell_volume 965.98(15)
_computing_cell_refinement 'Bruker SMART'
_computing_data_collection 'Bruker SMART'
_computing_data_reduction 'Bruker SAINT'
_computing_molecular_graphics 'Bruker SHELXTL'
_computing_publication_material 'Bruker SHELXTL'
_computing_structure_refinement 'SHELXL-97 (Sheldrick, 1997)'
_computing_structure_solution 'SHELXS-97 (Sheldrick, 1990)'
_diffrn_ambient_temperature 90
_diffrn_detector_area_resol_mean 8.366
_diffrn_measured_fraction_theta_full 0.984
_diffrn_measured_fraction_theta_max 0.984
_diffrn_measurement_device_type 'CCD area detector'
_diffrn_measurement_method 'phi and omega scans'
_diffrn_radiation_monochromator graphite
_diffrn_radiation_source 'fine-focus sealed tube'
_diffrn_radiation_type MoK\a
_diffrn_radiation_wavelength 0.71073
_diffrn_reflns_av_R_equivalents 0.0221
_diffrn_reflns_av_sigmaI/netI 0.0472
_diffrn_reflns_limit_h_max 11
_diffrn_reflns_limit_h_min -6
_diffrn_reflns_limit_k_max 12
_diffrn_reflns_limit_k_min -12
_diffrn_reflns_limit_l_max 17
_diffrn_reflns_limit_l_min -17
_diffrn_reflns_number 7261
_diffrn_reflns_theta_full 28.32
_diffrn_reflns_theta_max 28.32
_diffrn_reflns_theta_min 1.61
_exptl_absorpt_coefficient_mu 0.094
_exptl_absorpt_correction_T_max 0.9834
_exptl_absorpt_correction_T_min 0.9612
_exptl_absorpt_correction_type empirical
_exptl_absorpt_process_details 'SADABS, Sheldrick, 1996'
_exptl_crystal_colour yellow
_exptl_crystal_density_diffrn 1.384
_exptl_crystal_density_method 'not measured'
_exptl_crystal_description block
_exptl_crystal_F_000 424
_exptl_crystal_size_max 0.42
_exptl_crystal_size_mid 0.18
_exptl_crystal_size_min 0.18
_refine_diff_density_max 0.425
_refine_diff_density_min -0.240
_refine_diff_density_rms 0.061
_refine_ls_extinction_method none
_refine_ls_goodness_of_fit_ref 1.020
_refine_ls_hydrogen_treatment constr
_refine_ls_matrix_type full
_refine_ls_number_parameters 271
_refine_ls_number_reflns 4723
_refine_ls_number_restraints 0
_refine_ls_restrained_S_all 1.020
_refine_ls_R_factor_all 0.0789
_refine_ls_R_factor_gt 0.0552
_refine_ls_shift/su_max 0.000
_refine_ls_shift/su_mean 0.000
_refine_ls_structure_factor_coef Fsqd
_refine_ls_weighting_details 'calc w=1/[\s^2^(Fo^2^)+(0.0795P)^2^+0.0785P] where P=(Fo^2^+2Fc^2^)/3'
_refine_ls_weighting_scheme calc
_refine_ls_wR_factor_gt 0.1314
_refine_ls_wR_factor_ref 0.1449
_reflns_number_gt 3437
_reflns_number_total 4723
_reflns_threshold_expression >2sigma(I)
_cod_data_source_file c3dt00034f.txt
_cod_data_source_block 3
_cod_depositor_comments
;
The following automatic conversions were performed:

'_symmetry_cell_setting' value 'Triclinic' changed to 'triclinic'
according to /home/saulius/struct/CIF-dictionaries/cif_core.dic
dictionary named 'cif_core.dic' version 2.4.2 from 2011-04-26.

Automatic conversion script
Id: cif_fix_values 1891 2012-01-12 08:04:46Z andrius 
;
_cod_original_sg_symbol_H-M P-1
_cod_database_code 7021344

loop_
_symmetry_equiv_pos_as_xyz
'x, y, z'
'-x, -y, -z'

loop_
_atom_site_label
_atom_site_type_symbol
_atom_site_fract_x
_atom_site_fract_y
_atom_site_fract_z
_atom_site_U_iso_or_equiv
_atom_site_adp_type
_atom_site_occupancy
_atom_site_symmetry_multiplicity
_atom_site_calc_flag
_atom_site_refinement_flags
F2 F 0.83651(16) -0.17189(12) 0.03997(9) 0.0327(3) Uani 1 1 d .
F1 F 0.66859(16) -0.18935(13) 0.40808(9) 0.0329(3) Uani 1 1 d .
N2 N 0.25761(17) 0.59495(15) 0.44835(10) 0.0145(3) Uani 1 1 d .
N1 N 0.68734(18) 0.32526(15) 0.34054(10) 0.0148(3) Uani 1 1 d .
C26 C 0.2575(2) 0.84497(18) 0.27310(13) 0.0153(3) Uani 1 1 d .
C20 C 0.3252(2) 0.82002(19) 0.08161(13) 0.0188(3) Uani 1 1 d .
H20 H 0.3657 0.8516 0.0137 0.023 Uiso 1 1 calc R
C19 C 0.2801(2) 0.69882(19) 0.08957(13) 0.0185(4) Uani 1 1 d .
C14 C 0.2160(2) 0.65071(18) 0.19189(13) 0.0161(3) Uani 1 1 d .
C13 C 0.2062(2) 0.72480(18) 0.28326(13) 0.0151(3) Uani 1 1 d .
C21 C 0.3126(2) 0.89698(18) 0.17091(13) 0.0166(3) Uani 1 1 d .
C15 C 0.1663(2) 0.52789(19) 0.19434(14) 0.0201(4) Uani 1 1 d .
H15 H 0.1233 0.4934 0.2606 0.024 Uiso 1 1 calc R
C5 C 0.8399(2) 0.21135(18) 0.25825(13) 0.0165(3) Uani 1 1 d .
H5A H 0.9501 0.1792 0.2773 0.020 Uiso 1 1 calc R
H5B H 0.8551 0.2591 0.1903 0.020 Uiso 1 1 calc R
C11 C 0.8430(2) 0.00998(19) 0.14541(13) 0.0197(4) Uani 1 1 d .
H11 H 0.8842 0.0544 0.0837 0.024 Uiso 1 1 calc R
C7 C 0.7526(2) 0.00304(19) 0.33425(14) 0.0192(4) Uani 1 1 d .
H7 H 0.7307 0.0432 0.4031 0.023 Uiso 1 1 calc R
C12 C 0.1273(2) 0.68819(18) 0.39366(13) 0.0164(3) Uani 1 1 d .
H12A H 0.0418 0.7870 0.4374 0.020 Uiso 1 1 calc R
H12B H 0.0588 0.6321 0.3893 0.020 Uiso 1 1 calc R
C23 C 0.3366(2) 1.1011(2) 0.25089(14) 0.0211(4) Uani 1 1 d .
H23 H 0.3582 1.1896 0.2447 0.025 Uiso 1 1 calc R
C3 C 0.1578(2) 0.60177(19) 0.56079(12) 0.0163(3) Uani 1 1 d .
H3A H 0.0981 0.5341 0.5683 0.020 Uiso 1 1 calc R
H3B H 0.0636 0.7091 0.5847 0.020 Uiso 1 1 calc R
C6 C 0.8125(2) 0.07114(18) 0.24536(13) 0.0168(3) Uani 1 1 d .
C22 C 0.3484(2) 1.02784(19) 0.16355(14) 0.0199(4) Uani 1 1 d .
H22 H 0.3811 1.0644 0.0963 0.024 Uiso 1 1 calc R
C25 C 0.2541(2) 0.92247(19) 0.36223(13) 0.0182(3) Uani 1 1 d .
H25 H 0.2247 0.8872 0.4303 0.022 Uiso 1 1 calc R
C10 C 0.8123(2) -0.11624(19) 0.13757(14) 0.0223(4) Uani 1 1 d .
C1 C 0.5249(2) 0.39093(18) 0.30885(13) 0.0163(3) Uani 1 1 d .
H1A H 0.5337 0.3151 0.2584 0.020 Uiso 1 1 calc R
H1B H 0.5158 0.4853 0.2724 0.020 Uiso 1 1 calc R
C18 C 0.2934(2) 0.6216(2) -0.00308(14) 0.0227(4) Uani 1 1 d .
H18 H 0.3376 0.6520 -0.0707 0.027 Uiso 1 1 calc R
C2 C 0.3568(2) 0.43172(18) 0.40398(13) 0.0160(3) Uani 1 1 d .
H2A H 0.2747 0.4041 0.3831 0.019 Uiso 1 1 calc R
H2B H 0.3911 0.3662 0.4607 0.019 Uiso 1 1 calc R
C16 C 0.1791(2) 0.4591(2) 0.10409(15) 0.0239(4) Uani 1 1 d .
H16 H 0.1439 0.3787 0.1086 0.029 Uiso 1 1 calc R
C9 C 0.7532(2) -0.18642(19) 0.22357(15) 0.0234(4) Uani 1 1 d .
H9 H 0.7327 -0.2731 0.2163 0.028 Uiso 1 1 calc R
C4 C 0.7249(2) 0.44800(18) 0.36783(13) 0.0159(3) Uani 1 1 d .
H4A H 0.6106 0.5384 0.4039 0.019 Uiso 1 1 calc R
H4B H 0.7852 0.4809 0.3020 0.019 Uiso 1 1 calc R
C17 C 0.2443(2) 0.5062(2) 0.00378(15) 0.0262(4) Uani 1 1 d .
H17 H 0.2535 0.4570 -0.0586 0.031 Uiso 1 1 calc R
C24 C 0.2921(2) 1.04578(19) 0.35135(14) 0.0207(4) Uani 1 1 d .
H24 H 0.2888 1.0951 0.4118 0.025 Uiso 1 1 calc R
C8 C 0.7257(2) -0.1229(2) 0.32098(14) 0.0219(4) Uani 1 1 d .

loop_
_atom_site_aniso_label
_atom_site_aniso_U_11
_atom_site_aniso_U_22
_atom_site_aniso_U_33
_atom_site_aniso_U_23
_atom_site_aniso_U_13
_atom_site_aniso_U_12
F2 0.0430(7) 0.0264(6) 0.0282(6) -0.0090(5) -0.0121(5) -0.0131(5)
F1 0.0495(7) 0.0303(6) 0.0330(7) 0.0162(5) -0.0202(6) -0.0270(6)
N2 0.0154(7) 0.0141(6) 0.0134(7) 0.0004(5) -0.0043(5) -0.0062(5)
N1 0.0151(7) 0.0137(6) 0.0146(7) -0.0007(5) -0.0043(5) -0.0055(5)
C26 0.0136(8) 0.0136(7) 0.0180(8) 0.0004(6) -0.0063(6) -0.0044(6)
C20 0.0195(8) 0.0203(8) 0.0143(8) 0.0034(6) -0.0042(7) -0.0080(7)
C19 0.0182(8) 0.0164(8) 0.0181(8) 0.0008(6) -0.0079(7) -0.0039(6)
C14 0.0153(8) 0.0137(7) 0.0178(8) 0.0010(6) -0.0072(7) -0.0041(6)
C13 0.0148(8) 0.0125(7) 0.0167(8) 0.0014(6) -0.0062(6) -0.0041(6)
C21 0.0133(8) 0.0156(7) 0.0185(8) 0.0004(6) -0.0045(6) -0.0044(6)
C15 0.0242(9) 0.0166(8) 0.0213(9) 0.0030(7) -0.0102(7) -0.0089(7)
C5 0.0169(8) 0.0161(8) 0.0156(8) -0.0002(6) -0.0043(6) -0.0069(6)
C11 0.0186(8) 0.0168(8) 0.0180(8) -0.0018(7) -0.0037(7) -0.0041(7)
C7 0.0212(9) 0.0172(8) 0.0194(9) 0.0024(7) -0.0096(7) -0.0067(7)
C12 0.0157(8) 0.0167(7) 0.0164(8) 0.0006(6) -0.0043(6) -0.0071(6)
C23 0.0181(8) 0.0171(8) 0.0303(10) 0.0019(7) -0.0078(7) -0.0095(7)
C3 0.0173(8) 0.0181(8) 0.0144(8) 0.0001(6) -0.0026(6) -0.0103(7)
C6 0.0125(8) 0.0138(7) 0.0211(9) -0.0007(6) -0.0050(7) -0.0033(6)
C22 0.0173(8) 0.0183(8) 0.0233(9) 0.0050(7) -0.0060(7) -0.0081(7)
C25 0.0188(8) 0.0174(8) 0.0174(8) -0.0002(6) -0.0053(7) -0.0073(7)
C10 0.0208(9) 0.0171(8) 0.0243(9) -0.0066(7) -0.0088(7) -0.0024(7)
C1 0.0184(8) 0.0148(7) 0.0144(8) -0.0011(6) -0.0055(6) -0.0058(6)
C18 0.0288(10) 0.0218(8) 0.0159(8) 0.0005(7) -0.0089(7) -0.0085(7)
C2 0.0172(8) 0.0154(7) 0.0163(8) 0.0005(6) -0.0054(6) -0.0081(6)
C16 0.0296(10) 0.0174(8) 0.0284(10) 0.0003(7) -0.0143(8) -0.0101(7)
C9 0.0253(9) 0.0142(8) 0.0341(11) 0.0016(7) -0.0155(8) -0.0075(7)
C4 0.0191(8) 0.0139(7) 0.0156(8) 0.0005(6) -0.0047(6) -0.0087(6)
C17 0.0318(10) 0.0218(9) 0.0230(10) -0.0045(7) -0.0132(8) -0.0064(8)
C24 0.0186(8) 0.0189(8) 0.0251(9) -0.0021(7) -0.0084(7) -0.0076(7)
C8 0.0231(9) 0.0188(8) 0.0251(9) 0.0084(7) -0.0106(7) -0.0095(7)

loop_
_atom_type_symbol
_atom_type_description
_atom_type_scat_dispersion_real
_atom_type_scat_dispersion_imag
_atom_type_scat_source
C C 0.0033 0.0016 'International Tables Vol C Tables 4.2.6.8 and 6.1.1.4'
H H 0.0000 0.0000 'International Tables Vol C Tables 4.2.6.8 and 6.1.1.4'
N N 0.0061 0.0033 'International Tables Vol C Tables 4.2.6.8 and 6.1.1.4'
F F 0.0171 0.0103 'International Tables Vol C Tables 4.2.6.8 and 6.1.1.4'

loop_
_geom_angle_atom_site_label_1
_geom_angle_atom_site_label_2
_geom_angle_atom_site_label_3
_geom_angle
_geom_angle_site_symmetry_1
_geom_angle_site_symmetry_3
C3 N2 C2 108.81(12) . .
C3 N2 C12 107.92(12) . .
C2 N2 C12 111.09(12) . .
C4 N1 C5 111.60(13) . .
C4 N1 C1 110.72(12) . .
C5 N1 C1 111.16(12) . .
C13 C26 C25 122.49(15) . .
C13 C26 C21 120.31(14) . .
C25 C26 C21 117.19(14) . .
C19 C20 C21 121.61(15) . .
C19 C20 H20 119.2 . .
C21 C20 H20 119.2 . .
C20 C19 C18 120.76(16) . .
C20 C19 C14 120.04(15) . .
C18 C19 C14 119.20(16) . .
C13 C14 C15 123.79(15) . .
C13 C14 C19 119.24(15) . .
C15 C14 C19 116.97(15) . .
C26 C13 C14 119.77(15) . .
C26 C13 C12 118.11(14) . .
C14 C13 C12 121.93(14) . .
C20 C21 C22 121.71(15) . .
C20 C21 C26 118.91(15) . .
C22 C21 C26 119.35(15) . .
C16 C15 C14 121.74(16) . .
C16 C15 H15 119.1 . .
C14 C15 H15 119.1 . .
N1 C5 C6 110.86(13) . .
N1 C5 H5A 109.5 . .
C6 C5 H5A 109.5 . .
N1 C5 H5B 109.5 . .
C6 C5 H5B 109.5 . .
H5A C5 H5B 108.1 . .
C10 C11 C6 118.87(16) . .
C10 C11 H11 120.6 . .
C6 C11 H11 120.6 . .
C8 C7 C6 119.07(16) . .
C8 C7 H7 120.5 . .
C6 C7 H7 120.5 . .
N2 C12 C13 115.59(13) . .
N2 C12 H12A 108.4 . .
C13 C12 H12A 108.4 . .
N2 C12 H12B 108.4 . .
C13 C12 H12B 108.4 . .
H12A C12 H12B 107.4 . .
C22 C23 C24 120.12(16) . .
C22 C23 H23 119.9 . .
C24 C23 H23 119.9 . .
N2 C3 C4 113.41(13) . 2_666
N2 C3 H3A 108.9 . .
C4 C3 H3A 108.9 2_666 .
N2 C3 H3B 108.9 . .
C4 C3 H3B 108.9 2_666 .
H3A C3 H3B 107.7 . .
C7 C6 C11 119.17(15) . .
C7 C6 C5 119.94(15) . .
C11 C6 C5 120.88(15) . .
C23 C22 C21 121.11(16) . .
C23 C22 H22 119.4 . .
C21 C22 H22 119.4 . .
C24 C25 C26 121.39(16) . .
C24 C25 H25 119.3 . .
C26 C25 H25 119.3 . .
F2 C10 C9 117.97(16) . .
F2 C10 C11 118.47(16) . .
C9 C10 C11 123.53(16) . .
N1 C1 C2 111.68(13) . .
N1 C1 H1A 109.3 . .
C2 C1 H1A 109.3 . .
N1 C1 H1B 109.3 . .
C2 C1 H1B 109.3 . .
H1A C1 H1B 107.9 . .
C17 C18 C19 121.39(17) . .
C17 C18 H18 119.3 . .
C19 C18 H18 119.3 . .
N2 C2 C1 116.32(13) . .
N2 C2 H2A 108.2 . .
C1 C2 H2A 108.2 . .
N2 C2 H2B 108.2 . .
C1 C2 H2B 108.2 . .
H2A C2 H2B 107.4 . .
C15 C16 C17 120.79(17) . .
C15 C16 H16 119.6 . .
C17 C16 H16 119.6 . .
C10 C9 C8 115.76(16) . .
C10 C9 H9 122.1 . .
C8 C9 H9 122.1 . .
N1 C4 C3 113.02(13) . 2_666
N1 C4 H4A 109.0 . .
C3 C4 H4A 109.0 2_666 .
N1 C4 H4B 109.0 . .
C3 C4 H4B 109.0 2_666 .
H4A C4 H4B 107.8 . .
C18 C17 C16 119.90(16) . .
C18 C17 H17 120.0 . .
C16 C17 H17 120.0 . .
C25 C24 C23 120.68(16) . .
C25 C24 H24 119.7 . .
C23 C24 H24 119.7 . .
F1 C8 C7 118.67(16) . .
F1 C8 C9 117.73(16) . .
C7 C8 C9 123.59(17) . .

loop_
_geom_bond_atom_site_label_1
_geom_bond_atom_site_label_2
_geom_bond_distance
_geom_bond_site_symmetry_2
F2 C10 1.360(2) .
F1 C8 1.359(2) .
N2 C3 1.473(2) .
N2 C2 1.476(2) .
N2 C12 1.4788(19) .
N1 C4 1.461(2) .
N1 C5 1.465(2) .
N1 C1 1.473(2) .
C26 C13 1.409(2) .
C26 C25 1.433(2) .
C26 C21 1.438(2) .
C20 C19 1.384(2) .
C20 C21 1.396(2) .
C20 H20 0.9500 .
C19 C18 1.434(2) .
C19 C14 1.440(2) .
C14 C13 1.416(2) .
C14 C15 1.433(2) .
C13 C12 1.515(2) .
C21 C22 1.426(2) .
C15 C16 1.364(2) .
C15 H15 0.9500 .
C5 C6 1.509(2) .
C5 H5A 0.9900 .
C5 H5B 0.9900 .
C11 C10 1.380(2) .
C11 C6 1.394(2) .
C11 H11 0.9500 .
C7 C8 1.373(2) .
C7 C6 1.393(2) .
C7 H7 0.9500 .
C12 H12A 0.9900 .
C12 H12B 0.9900 .
C23 C22 1.357(2) .
C23 C24 1.417(2) .
C23 H23 0.9500 .
C3 C4 1.525(2) 2_666
C3 H3A 0.9900 .
C3 H3B 0.9900 .
C22 H22 0.9500 .
C25 C24 1.364(2) .
C25 H25 0.9500 .
C10 C9 1.376(3) .
C1 C2 1.527(2) .
C1 H1A 0.9900 .
C1 H1B 0.9900 .
C18 C17 1.354(3) .
C18 H18 0.9500 .
C2 H2A 0.9900 .
C2 H2B 0.9900 .
C16 C17 1.417(3) .
C16 H16 0.9500 .
C9 C8 1.380(2) .
C9 H9 0.9500 .
C4 C3 1.525(2) 2_666
C4 H4A 0.9900 .
C4 H4B 0.9900 .
C17 H17 0.9500 .
C24 H24 0.9500 .
